data_7702676
loop_
_publ_author_name
'Aguilar-Mart\'inez, Martha'
'Saloma-Aguilar, Ricardo'
'Mac\'ias-Ruvalcaba, Norma'
'Cetina-Rosado, Ra\'ul'
'Navarrete-V\'azquez, Agustina'
'G\'omez-Vidales, Virginia'
'Zentella-Dehesa, Arturo'
'Toscano, Rub\'en A.'
'Hern\'andez-Ortega, Sim\'on'
'Fern\'andez-G., Juan M.'

_publ_section_title
;
 Synthesis, crystal structures, spectroscopic and electrochemical
 properties of homologous series of copper(II) complexes of Schiff bases
 derived from cycloalkylamines
;
_journal_issue 16
_journal_name_full 'Journal of the Chemical Society, Dalton Transactions'
_journal_page_first 2346
_journal_paper_doi 10.1039/b104892a
_journal_year 2001
_chemical_formula_sum 'C76 H88 Cu2 N4 O4'
_chemical_formula_weight 1248.58
_chemical_name_common Cu-1,2-N-cyclooctyl
_chemical_name_systematic ' bis-{(cyclooctyl)[(2-oxo-1H-naphth-1-ylidene)methyl]-aminato}copper(II) (6)'
_space_group_IT_number 2
_space_group_name_Hall '-P 1'
_space_group_name_H-M_alt 'P -1'
_symmetry_cell_setting triclinic
_symmetry_space_group_name_H-M 'P -1'
_atom_sites_solution_hydrogens geom
_atom_sites_solution_primary direct
_atom_sites_solution_secondary difmap
_audit_creation_method SHELXL-97
_cell_angle_alpha 93.26(2)
_cell_angle_beta 101.15(3)
_cell_angle_gamma 98.57(4)
_cell_formula_units_Z 2
_cell_length_a 13.739(4)
_cell_length_b 14.054(3)
_cell_length_c 17.212(3)
_cell_measurement_reflns_used 40
_cell_measurement_temperature 293(2)
_cell_measurement_theta_max 18.60
_cell_measurement_theta_min 5.40
_cell_volume 3211.7(14)
_computing_cell_refinement 'XSCANS Ver. 2.1, (SIEMENS 1994)'
_computing_data_collection 'XSCANS Ver. 2.1, (SIEMENS 1994)'
_computing_data_reduction 'XSCANS Ver. 2.1, (SIEMENS 1994)'
_computing_molecular_graphics 'XP, SHELXTL PC Ver  4.2 (sheldrick, 1990)'
_computing_publication_material 'SHELXL-97 (Sheldrick, 1997)'
_computing_structure_refinement 'SHELXL-97 (Sheldrick, 1997)'
_computing_structure_solution 'SHELXS-97 (Sheldrick, 1997)'
_diffrn_ambient_temperature 293(2)
_diffrn_measured_fraction_theta_full 0.998
_diffrn_measured_fraction_theta_max 0.998
_diffrn_measurement_device_type 'Siemens P4/PC'
_diffrn_measurement_method \w-2\q
_diffrn_radiation_monochromator graphite
_diffrn_radiation_source 'fine-focus sealed tube'
_diffrn_radiation_type MoK\a
_diffrn_radiation_wavelength 0.71073
_diffrn_reflns_av_R_equivalents 0.0471
_diffrn_reflns_av_sigmaI/netI 0.1236
_diffrn_reflns_limit_h_max 16
_diffrn_reflns_limit_h_min 0
_diffrn_reflns_limit_k_max 16
_diffrn_reflns_limit_k_min -16
_diffrn_reflns_limit_l_max 20
_diffrn_reflns_limit_l_min -20
_diffrn_reflns_number 11829
_diffrn_reflns_theta_full 25.05
_diffrn_reflns_theta_max 25.05
_diffrn_reflns_theta_min 1.99
_diffrn_standards_decay_% <5
_diffrn_standards_interval_count 97
_diffrn_standards_number 3
_exptl_absorpt_coefficient_mu 0.719
_exptl_absorpt_correction_T_max 0.8695
_exptl_absorpt_correction_T_min 0.7619
_exptl_absorpt_correction_type 'semi-empirical based on psi-scan data collection'
_exptl_crystal_colour Black
_exptl_crystal_density_diffrn 1.297
_exptl_crystal_density_method 'not measured'
_exptl_crystal_description Prism
_exptl_crystal_F_000 1324
_exptl_crystal_size_max 0.40
_exptl_crystal_size_mid 0.20
_exptl_crystal_size_min 0.20
_refine_diff_density_max 0.610
_refine_diff_density_min -0.449
_refine_diff_density_rms 0.057
_refine_ls_extinction_coef 'no applied'
_refine_ls_extinction_method none
_refine_ls_goodness_of_fit_ref 0.796
_refine_ls_hydrogen_treatment 'no refined'
_refine_ls_matrix_type full
_refine_ls_number_parameters 771
_refine_ls_number_reflns 11313
_refine_ls_number_restraints 11
_refine_ls_restrained_S_all 0.804
_refine_ls_R_factor_all 0.1381
_refine_ls_R_factor_gt 0.0554
_refine_ls_shift/su_max 0.868
_refine_ls_shift/su_mean 0.023
_refine_ls_structure_factor_coef Fsqd
_refine_ls_weighting_details 'w=1/[\s^2^(Fo^2^)+(0.0620P)^2^+0.0000P] where P=(Fo^2^+2Fc^2^)/3'
_refine_ls_weighting_scheme calc
_refine_ls_wR_factor_gt 0.1198
_refine_ls_wR_factor_ref 0.1446
_reflns_number_gt 4876
_reflns_number_total 11313
_reflns_threshold_expression >2sigma(I)
_cod_data_source_file b104892a.txt
_cod_data_source_block cu12ncy-octyl
_cod_depositor_comments
;
The following automatic conversions were performed:

data item '_symmetry_cell_setting' value 'Triclinic' was changed to
'triclinic' in accordance with the
/home/saulius/struct/COD-crude-data/automatic-downloads/DataCite-retrospective/RSC/depositions/lib/dictionaries/cif_core.dic
dictionary named 'cif_core.dic' version 2.4.2 last updated on
2011-04-26.

data item '_refine_ls_weighting_scheme' value 'calc
w=1/[\s^2^(Fo^2^)+(0.0620P)^2^+0.0000P] where P=(Fo^2^+2Fc^2^)/3' was
changed to 'calc'. A new data item '_refine_ls_weighting_details' was
created with the value set to
'w=1/[\s^2^(Fo^2^)+(0.0620P)^2^+0.0000P] where P=(Fo^2^+2Fc^2^)/3'.

Automatic conversion script
Id: cif_fix_values 6909 2019-04-08 15:41:33Z antanas 
;
_cod_original_cell_volume 3211.6(11)
_cod_database_code 7702676
_solved_by 'Simon Hernandez-Ortega'

loop_
_symmetry_equiv_pos_as_xyz
'x, y, z'
'-x, -y, -z'

loop_
_atom_site_label
_atom_site_type_symbol
_atom_site_fract_x
_atom_site_fract_y
_atom_site_fract_z
_atom_site_U_iso_or_equiv
_atom_site_adp_type
_atom_site_occupancy
_atom_site_calc_flag
_atom_site_refinement_flags
_atom_site_disorder_assembly
_atom_site_disorder_group
Cu1 Cu 0.34429(5) -0.17345(5) 0.56436(4) 0.0538(2) Uani 1 d . . .
O1 O 0.3422(3) -0.0536(3) 0.5225(2) 0.0634(10) Uani 1 d . . .
N1 N 0.2191(3) -0.1687(3) 0.6034(2) 0.0480(10) Uani 1 d . . .
O2 O 0.4079(3) -0.2433(3) 0.6448(2) 0.0652(11) Uani 1 d . . .
N2 N 0.4043(3) -0.2319(3) 0.4820(2) 0.0506(11) Uani 1 d . . .
C1 C 0.1987(4) -0.0056(4) 0.5645(3) 0.0509(13) Uani 1 d . . .
C2 C 0.2811(4) 0.0091(4) 0.5266(3) 0.0528(13) Uani 1 d . . .
C3 C 0.2976(5) 0.0952(4) 0.4876(3) 0.0657(15) Uani 1 d . . .
H3 H 0.3513 0.1051 0.4618 0.060 Uiso 1 calc R . .
C4 C 0.2373(5) 0.1628(4) 0.4872(3) 0.0699(17) Uani 1 d . . .
H4 H 0.2499 0.2175 0.4603 0.060 Uiso 1 calc R . .
C5 C 0.0940(5) 0.2252(4) 0.5270(4) 0.0809(19) Uani 1 d . . .
H5 H 0.1065 0.2800 0.5002 0.060 Uiso 1 calc R . .
C6 C 0.0173(6) 0.2155(5) 0.5659(4) 0.090(2) Uani 1 d . . .
H6 H -0.0222 0.2639 0.5663 0.060 Uiso 1 calc R . .
C7 C -0.0030(5) 0.1346(5) 0.6051(4) 0.084(2) Uani 1 d . . .
H7 H -0.0561 0.1284 0.6317 0.060 Uiso 1 calc R . .
C8 C 0.0541(5) 0.0636(4) 0.6051(4) 0.0709(17) Uani 1 d . . .
H8 H 0.0396 0.0099 0.6327 0.060 Uiso 1 calc R . .
C9 C 0.1339(4) 0.0682(4) 0.5653(3) 0.0535(14) Uani 1 d . . .
C10 C 0.1556(5) 0.1532(4) 0.5265(3) 0.0630(15) Uani 1 d . . .
C11 C 0.1706(4) -0.0967(4) 0.5965(3) 0.0500(13) Uani 1 d . . .
H11 H 0.1102 -0.1041 0.6142 0.060 Uiso 1 calc R . .
C12 C 0.1700(4) -0.2549(4) 0.6368(3) 0.0531(13) Uani 1 d . . .
H12 H 0.0984 -0.2506 0.6311 0.060 Uiso 1 calc R . .
C13 C 0.1785(4) -0.3477(4) 0.5885(3) 0.0622(15) Uani 1 d . . .
H13A H 0.1920 -0.3305 0.5373 0.060 Uiso 1 calc R . .
H13B H 0.2362 -0.3734 0.6159 0.060 Uiso 1 calc R . .
C14 C 0.0885(5) -0.4269(4) 0.5740(4) 0.0819(19) Uani 1 d . . .
H14A H 0.0320 -0.3998 0.5461 0.060 Uiso 1 calc R . .
H14B H 0.1013 -0.4764 0.5372 0.060 Uiso 1 calc R . .
C15 C 0.0535(6) -0.4778(5) 0.6405(4) 0.100(2) Uani 1 d . . .
H15A H 0.1076 -0.5091 0.6669 0.060 Uiso 1 calc R . .
H15B H -0.0024 -0.5285 0.6171 0.060 Uiso 1 calc R . .
C16 C 0.0206(6) -0.4173(5) 0.7030(4) 0.097(2) Uani 1 d . . .
H16A H -0.0368 -0.4551 0.7182 0.060 Uiso 1 calc R . .
H16B H -0.0021 -0.3614 0.6792 0.060 Uiso 1 calc R . .
C17 C 0.0987(6) -0.3820(6) 0.7777(4) 0.118(3) Uani 1 d . . .
H17A H 0.0724 -0.3349 0.8079 0.060 Uiso 1 calc R . .
H17B H 0.1058 -0.4365 0.8095 0.060 Uiso 1 calc R . .
C18 C 0.2011(5) -0.3375(5) 0.7694(4) 0.095(2) Uani 1 d . . .
H18A H 0.2296 -0.3872 0.7440 0.060 Uiso 1 calc R . .
H18B H 0.2415 -0.3218 0.8228 0.060 Uiso 1 calc R . .
C19 C 0.2157(5) -0.2491(4) 0.7253(3) 0.0657(16) Uani 1 d . . .
H19A H 0.2876 -0.2280 0.7317 0.060 Uiso 1 calc R . .
H19B H 0.1894 -0.1985 0.7516 0.060 Uiso 1 calc R . .
C21 C 0.5079(4) -0.3260(4) 0.5717(3) 0.0491(13) Uani 1 d . . .
C22 C 0.4739(4) -0.3004(4) 0.6409(3) 0.0542(14) Uani 1 d . . .
C23 C 0.5106(5) -0.3418(4) 0.7122(3) 0.0727(17) Uani 1 d . . .
H23 H 0.4859 -0.3283 0.7576 0.060 Uiso 1 calc R . .
C24 C 0.5811(5) -0.4006(5) 0.7152(4) 0.0787(19) Uani 1 d . . .
H24 H 0.6044 -0.4250 0.7632 0.060 Uiso 1 calc R . .
C25 C 0.6944(5) -0.4852(4) 0.6514(5) 0.083(2) Uani 1 d . . .
H25 H 0.7179 -0.5095 0.6995 0.060 Uiso 1 calc R . .
C26 C 0.7331(5) -0.5084(5) 0.5880(5) 0.094(2) Uani 1 d . . .
H26 H 0.7834 -0.5466 0.5924 0.060 Uiso 1 calc R . .
C27 C 0.6965(5) -0.4742(5) 0.5165(4) 0.082(2) Uani 1 d . . .
H27 H 0.7208 -0.4919 0.4718 0.060 Uiso 1 calc R . .
C28 C 0.6249(4) -0.4147(4) 0.5095(4) 0.0689(17) Uani 1 d . . .
H28 H 0.6034 -0.3912 0.4606 0.060 Uiso 1 calc R . .
C29 C 0.5833(4) -0.3883(4) 0.5755(3) 0.0551(14) Uani 1 d . . .
C30 C 0.6201(5) -0.4259(4) 0.6481(4) 0.0657(16) Uani 1 d . . .
C31 C 0.4673(4) -0.2921(4) 0.4970(3) 0.0540(14) Uani 1 d . . .
H31 H 0.4891 -0.3168 0.4532 0.060 Uiso 1 calc R . .
C32 C 0.3769(4) -0.2108(4) 0.3974(3) 0.0565(14) Uani 1 d . . .
H32 H 0.3911 -0.2645 0.3645 0.060 Uiso 1 calc R . .
C33 C 0.4471(4) -0.1197(4) 0.3860(3) 0.0665(16) Uani 1 d . . .
H33A H 0.4530 -0.0741 0.4320 0.060 Uiso 1 calc R . .
H33B H 0.5131 -0.1373 0.3877 0.060 Uiso 1 calc R . .
C34 C 0.4229(7) -0.0672(5) 0.3138(4) 0.111(3) Uani 1 d . . .
H34A H 0.3589 -0.0460 0.3139 0.060 Uiso 1 calc R . .
H34B H 0.4731 -0.0093 0.3198 0.060 Uiso 1 calc R . .
C35 C 0.4168(7) -0.1164(6) 0.2340(4) 0.111(3) Uani 1 d . . .
H35A H 0.4830 -0.1311 0.2317 0.060 Uiso 1 calc R . .
H35B H 0.4020 -0.0703 0.1952 0.060 Uiso 1 calc R . .
C36 C 0.3423(6) -0.2081(6) 0.2074(4) 0.099(2) Uani 1 d . . .
H36A H 0.3376 -0.2228 0.1508 0.060 Uiso 1 calc R . .
H36B H 0.3687 -0.2605 0.2344 0.060 Uiso 1 calc R . .
C37 C 0.2380(6) -0.2066(5) 0.2217(4) 0.097(2) Uani 1 d . . .
H37A H 0.2282 -0.1396 0.2261 0.060 Uiso 1 calc R . .
H37B H 0.1907 -0.2386 0.1750 0.060 Uiso 1 calc R . .
C38 C 0.2108(5) -0.2522(5) 0.2932(4) 0.085(2) Uani 1 d . . .
H38A H 0.2206 -0.3192 0.2885 0.060 Uiso 1 calc R . .
H38B H 0.1395 -0.2525 0.2902 0.060 Uiso 1 calc R . .
C39 C 0.2649(4) -0.2086(4) 0.3747(3) 0.0662(16) Uani 1 d . . .
H39A H 0.2328 -0.2419 0.4134 0.060 Uiso 1 calc R . .
H39B H 0.2551 -0.1417 0.3797 0.060 Uiso 1 calc R . .
Cu2 Cu 0.14013(5) 0.17957(5) 0.95294(4) 0.0563(2) Uani 1 d . . .
O1A O 0.0312(3) 0.1951(3) 1.0035(2) 0.0635(10) Uani 1 d . . .
N1A N 0.1373(3) 0.3060(3) 0.9075(2) 0.0523(11) Uani 1 d . . .
O2A O 0.1908(3) 0.1223(3) 0.8701(2) 0.0657(10) Uani 1 d . . .
N2A N 0.1963(3) 0.0937(3) 1.0296(2) 0.0530(11) Uani 1 d . . .
C1A C -0.0194(4) 0.3352(4) 0.9451(3) 0.0523(14) Uani 1 d . . .
C2A C -0.0330(4) 0.2544(4) 0.9887(3) 0.0526(13) Uani 1 d . . .
C3A C -0.1222(4) 0.2353(4) 1.0211(3) 0.0622(15) Uani 1 d . . .
H3A H -0.1319 0.1814 1.0494 0.060 Uiso 1 calc R . .
C4A C -0.1914(4) 0.2936(5) 1.0112(3) 0.0680(16) Uani 1 d . . .
H4A H -0.2481 0.2793 1.0333 0.060 Uiso 1 calc R . .
C5A C -0.2556(5) 0.4372(5) 0.9581(4) 0.0756(18) Uani 1 d . . .
H5A H -0.3121 0.4221 0.9803 0.060 Uiso 1 calc R . .
C6A C -0.2470(5) 0.5158(5) 0.9174(4) 0.086(2) Uani 1 d . . .
H6A H -0.2968 0.5547 0.9115 0.060 Uiso 1 calc R . .
C7A C -0.1627(5) 0.5385(5) 0.8844(4) 0.085(2) Uani 1 d . . .
H7A H -0.1561 0.5927 0.8559 0.060 Uiso 1 calc R . .
C8A C -0.0896(5) 0.4818(4) 0.8933(4) 0.0720(17) Uani 1 d . . .
H8A H -0.0337 0.4987 0.8708 0.060 Uiso 1 calc R . .
C9A C -0.0955(4) 0.3991(4) 0.9351(3) 0.0521(14) Uani 1 d . . .
C10A C -0.1812(4) 0.3763(4) 0.9683(3) 0.0604(15) Uani 1 d . . .
C11A C 0.0680(4) 0.3576(4) 0.9127(3) 0.0521(13) Uani 1 d . . .
H11A H 0.0765 0.4176 0.8924 0.060 Uiso 1 calc R . .
C12A C 0.2193(4) 0.3468(4) 0.8678(3) 0.0645(15) Uani 1 d . . .
H12A H 0.2224 0.4172 0.8715 0.060 Uiso 1 calc R . .
C13A C 0.1879(5) 0.3107(5) 0.7799(3) 0.084(2) Uani 1 d . . .
H13C H 0.1824 0.2408 0.7764 0.060 Uiso 1 calc R . .
H13D H 0.1208 0.3250 0.7612 0.060 Uiso 1 calc R . .
C14A C 0.2486(7) 0.3457(11) 0.7234(6) 0.242(8) Uani 1 d D . .
H14C H 0.2316 0.4097 0.7160 0.060 Uiso 1 calc R A 1
H14D H 0.2150 0.3067 0.6745 0.060 Uiso 1 calc R A 1
C15A C 0.3540(9) 0.3587(16) 0.7165(11) 0.151(6) Uiso 0.50 d PD C 1
H15C H 0.3539 0.3930 0.6691 0.060 Uiso 0.50 calc PR C 1
H15D H 0.3634 0.2937 0.7009 0.060 Uiso 0.50 calc PR C 1
C16A C 0.4538(9) 0.4012(14) 0.7689(8) 0.204(11) Uiso 0.61(2) d PD C 1
H16C H 0.4929 0.4466 0.7417 0.060 Uiso 0.61(2) calc PR C 1
H16D H 0.4925 0.3511 0.7864 0.060 Uiso 0.61(2) calc PR C 1
C17A C 0.4220(16) 0.4526(12) 0.8388(8) 0.138(5) Uiso 0.50 d PD C 1
H17C H 0.4693 0.5125 0.8538 0.060 Uiso 0.50 calc PR C 1
H17D H 0.3573 0.4708 0.8177 0.060 Uiso 0.50 calc PR C 1
C15B C 0.3431(12) 0.3034(16) 0.7304(10) 0.151(6) Uiso 0.50 d PD C 2
H15E H 0.3750 0.3360 0.6912 0.060 Uiso 0.50 calc PR C 2
H15F H 0.3181 0.2380 0.7061 0.060 Uiso 0.50 calc PR C 2
C16B C 0.4326(18) 0.289(2) 0.7921(17) 0.27(2) Uiso 0.39(2) d PD C 2
H16E H 0.4873 0.2780 0.7663 0.060 Uiso 0.39(2) calc PR C 2
H16F H 0.4148 0.2328 0.8198 0.060 Uiso 0.39(2) calc PR C 2
C17B C 0.4661(13) 0.3786(14) 0.8516(8) 0.138(5) Uiso 0.50 d PD C 2
H17E H 0.5339 0.3743 0.8787 0.060 Uiso 0.50 calc PR C 2
H17F H 0.4720 0.4335 0.8200 0.060 Uiso 0.50 calc PR C 2
C18A C 0.4121(5) 0.4074(6) 0.9158(6) 0.134(4) Uani 1 d D . .
H18C H 0.4092 0.4587 0.9552 0.060 Uiso 1 calc R B 1
H18D H 0.4731 0.3812 0.9345 0.060 Uiso 1 calc R B 1
C19A C 0.3214(4) 0.3262(5) 0.9137(4) 0.0826(19) Uani 1 d . . .
H19C H 0.3156 0.3156 0.9681 0.060 Uiso 1 calc R . .
H19D H 0.3352 0.2667 0.8896 0.060 Uiso 1 calc R . .
C21A C 0.2880(4) 0.0153(4) 0.9420(3) 0.0502(13) Uani 1 d . . .
C22A C 0.2522(4) 0.0593(4) 0.8728(3) 0.0553(14) Uani 1 d . . .
C23A C 0.2850(4) 0.0363(4) 0.8015(3) 0.0610(15) Uani 1 d . . .
H23A H 0.2610 0.0649 0.7557 0.060 Uiso 1 calc R . .
C24A C 0.3493(4) -0.0254(4) 0.7990(3) 0.0660(16) Uani 1 d . . .
H24A H 0.3689 -0.0388 0.7511 0.060 Uiso 1 calc R . .
C25A C 0.4585(5) -0.1363(5) 0.8624(4) 0.0746(18) Uani 1 d . . .
H25A H 0.4783 -0.1490 0.8145 0.060 Uiso 1 calc R . .
C26A C 0.4964(5) -0.1800(5) 0.9268(4) 0.0808(19) Uani 1 d . . .
H26A H 0.5414 -0.2227 0.9231 0.060 Uiso 1 calc R . .
C27A C 0.4677(5) -0.1605(4) 0.9986(4) 0.0761(18) Uani 1 d . . .
H27A H 0.4941 -0.1901 1.0431 0.060 Uiso 1 calc R . .
C28A C 0.4006(4) -0.0982(4) 1.0045(4) 0.0637(15) Uani 1 d . . .
H28A H 0.3827 -0.0860 1.0532 0.060 Uiso 1 calc R . .
C29A C 0.3587(4) -0.0528(4) 0.9388(3) 0.0549(14) Uani 1 d . . .
C30A C 0.3892(4) -0.0714(4) 0.8659(3) 0.0573(14) Uani 1 d . . .
C31A C 0.2541(4) 0.0338(4) 1.0142(3) 0.0565(14) Uani 1 d . . .
H31A H 0.2768 -0.0024 1.0556 0.060 Uiso 1 calc R . .
C32A C 0.1717(4) 0.0960(4) 1.1111(3) 0.0570(14) Uani 1 d . . .
H32A H 0.1278 0.1450 1.1120 0.060 Uiso 1 calc R . .
C33A C 0.1084(5) 0.0018(4) 1.1206(3) 0.0710(17) Uani 1 d . . .
H33C H 0.1505 -0.0481 1.1215 0.060 Uiso 1 calc R . .
H33D H 0.0556 -0.0137 1.0732 0.060 Uiso 1 calc R . .
C34A C 0.0593(5) -0.0057(4) 1.1919(4) 0.0746(17) Uani 1 d . . .
H34C H 0.0090 -0.0638 1.1824 0.060 Uiso 1 calc R . .
H34D H 0.1100 -0.0139 1.2377 0.060 Uiso 1 calc R . .
C35A C 0.0100(5) 0.0779(5) 1.2127(4) 0.087(2) Uani 1 d . . .
H35C H -0.0531 0.0521 1.2269 0.060 Uiso 1 calc R . .
H35D H -0.0061 0.1113 1.1652 0.060 Uiso 1 calc R . .
C36A C 0.0683(5) 0.1518(5) 1.2791(4) 0.093(2) Uani 1 d . . .
H36C H 0.0240 0.1965 1.2899 0.060 Uiso 1 calc R . .
H36D H 0.0841 0.1181 1.3266 0.060 Uiso 1 calc R . .
C37A C 0.1650(5) 0.2110(5) 1.2676(4) 0.087(2) Uani 1 d . . .
H37C H 0.1499 0.2453 1.2204 0.060 Uiso 1 calc R . .
H37D H 0.1891 0.2593 1.3127 0.060 Uiso 1 calc R . .
C38A C 0.2487(5) 0.1556(5) 1.2592(4) 0.082(2) Uani 1 d . . .
H38C H 0.2366 0.0950 1.2828 0.060 Uiso 1 calc R . .
H38D H 0.3111 0.1923 1.2900 0.060 Uiso 1 calc R . .
C39A C 0.2639(5) 0.1328(5) 1.1745(3) 0.084(2) Uani 1 d . . .
H39C H 0.2985 0.1911 1.1579 0.060 Uiso 1 calc R . .
H39D H 0.3084 0.0849 1.1765 0.060 Uiso 1 calc R . .

loop_
_atom_site_aniso_label
_atom_site_aniso_U_11
_atom_site_aniso_U_22
_atom_site_aniso_U_33
_atom_site_aniso_U_23
_atom_site_aniso_U_13
_atom_site_aniso_U_12
Cu1 0.0527(4) 0.0619(5) 0.0529(4) 0.0115(3) 0.0178(3) 0.0172(4)
O1 0.061(3) 0.060(2) 0.079(3) 0.015(2) 0.031(2) 0.016(2)
N1 0.051(3) 0.050(3) 0.047(2) 0.007(2) 0.016(2) 0.011(2)
O2 0.069(3) 0.088(3) 0.049(2) 0.015(2) 0.019(2) 0.033(2)
N2 0.049(3) 0.064(3) 0.041(2) 0.011(2) 0.008(2) 0.016(2)
C1 0.052(3) 0.052(3) 0.047(3) 0.005(3) 0.005(3) 0.008(3)
C2 0.054(3) 0.052(3) 0.049(3) 0.010(3) 0.005(3) 0.003(3)
C3 0.067(4) 0.068(4) 0.061(4) 0.015(3) 0.014(3) 0.001(3)
C4 0.073(4) 0.057(4) 0.076(4) 0.026(3) 0.004(3) 0.002(3)
C5 0.092(5) 0.059(4) 0.093(5) 0.027(3) 0.010(4) 0.023(4)
C6 0.086(5) 0.079(5) 0.110(6) 0.009(4) 0.003(5) 0.046(4)
C7 0.075(5) 0.086(5) 0.100(5) 0.020(4) 0.022(4) 0.037(4)
C8 0.071(4) 0.066(4) 0.086(4) 0.019(3) 0.021(4) 0.030(3)
C9 0.055(4) 0.052(3) 0.051(3) 0.003(3) 0.002(3) 0.010(3)
C10 0.067(4) 0.056(4) 0.063(4) 0.007(3) 0.001(3) 0.014(3)
C11 0.047(3) 0.057(3) 0.050(3) 0.005(3) 0.015(3) 0.013(3)
C12 0.060(3) 0.051(3) 0.056(3) 0.012(3) 0.024(3) 0.014(3)
C13 0.075(4) 0.049(3) 0.064(4) -0.002(3) 0.018(3) 0.011(3)
C14 0.088(5) 0.062(4) 0.100(5) -0.004(4) 0.034(4) 0.013(4)
C15 0.107(6) 0.072(5) 0.106(6) 0.010(4) 0.003(5) -0.011(4)
C16 0.097(6) 0.094(5) 0.099(6) 0.021(5) 0.031(5) -0.011(5)
C17 0.140(8) 0.121(7) 0.083(5) 0.022(5) 0.043(5) -0.044(6)
C18 0.101(6) 0.104(6) 0.065(4) 0.019(4) -0.003(4) -0.010(5)
C19 0.077(4) 0.064(4) 0.059(3) 0.007(3) 0.026(3) 0.003(3)
C21 0.045(3) 0.055(3) 0.047(3) 0.012(3) 0.007(3) 0.007(3)
C22 0.048(3) 0.061(3) 0.054(3) 0.011(3) 0.004(3) 0.013(3)
C23 0.084(5) 0.083(4) 0.058(4) 0.020(3) 0.017(3) 0.030(4)
C24 0.089(5) 0.085(4) 0.060(4) 0.029(3) -0.003(4) 0.022(4)
C25 0.080(5) 0.064(4) 0.101(5) 0.015(4) -0.010(4) 0.029(4)
C26 0.078(5) 0.078(5) 0.130(7) 0.001(5) 0.013(5) 0.044(4)
C27 0.079(5) 0.077(5) 0.098(5) -0.002(4) 0.022(4) 0.037(4)
C28 0.062(4) 0.068(4) 0.081(4) 0.011(3) 0.015(3) 0.025(3)
C29 0.046(3) 0.051(3) 0.063(4) 0.003(3) 0.003(3) 0.004(3)
C30 0.068(4) 0.052(3) 0.070(4) 0.006(3) 0.000(3) 0.004(3)
C31 0.047(3) 0.061(3) 0.058(3) 0.006(3) 0.015(3) 0.014(3)
C32 0.049(3) 0.076(4) 0.049(3) 0.014(3) 0.015(3) 0.019(3)
C33 0.057(4) 0.090(4) 0.053(3) 0.013(3) 0.016(3) 0.002(3)
C34 0.144(8) 0.101(6) 0.074(5) 0.019(4) 0.014(5) -0.019(5)
C35 0.136(7) 0.126(7) 0.060(4) 0.027(4) 0.018(5) -0.021(6)
C36 0.113(7) 0.123(7) 0.053(4) 0.001(4) 0.011(4) 0.008(5)
C37 0.108(6) 0.096(6) 0.067(4) 0.001(4) -0.017(4) 0.007(5)
C38 0.059(4) 0.109(5) 0.084(5) -0.003(4) 0.001(4) 0.022(4)
C39 0.051(3) 0.090(4) 0.061(4) 0.017(3) 0.007(3) 0.023(3)
Cu2 0.0549(5) 0.0607(5) 0.0572(4) 0.0082(3) 0.0164(4) 0.0140(4)
O1A 0.061(2) 0.066(2) 0.070(2) 0.017(2) 0.023(2) 0.018(2)
N1A 0.045(3) 0.058(3) 0.056(3) 0.011(2) 0.015(2) 0.008(2)
O2A 0.076(3) 0.067(2) 0.059(2) 0.0043(19) 0.016(2) 0.026(2)
N2A 0.051(3) 0.062(3) 0.052(3) 0.007(2) 0.019(2) 0.015(2)
C1A 0.048(3) 0.061(4) 0.048(3) 0.007(3) 0.010(3) 0.008(3)
C2A 0.048(3) 0.060(3) 0.051(3) 0.001(3) 0.013(3) 0.010(3)
C3A 0.054(4) 0.073(4) 0.061(3) 0.008(3) 0.014(3) 0.008(3)
C4A 0.051(4) 0.092(5) 0.062(4) 0.005(3) 0.019(3) 0.009(3)
C5A 0.055(4) 0.103(5) 0.072(4) 0.002(4) 0.009(3) 0.029(4)
C6A 0.074(5) 0.101(6) 0.086(5) -0.001(4) 0.003(4) 0.044(4)
C7A 0.085(5) 0.076(5) 0.094(5) 0.015(4) 0.008(4) 0.027(4)
C8A 0.062(4) 0.082(4) 0.078(4) 0.016(4) 0.017(3) 0.025(4)
C9A 0.045(3) 0.058(3) 0.048(3) -0.002(3) -0.004(3) 0.013(3)
C10A 0.049(3) 0.076(4) 0.054(3) -0.010(3) 0.004(3) 0.017(3)
C11A 0.044(3) 0.055(3) 0.056(3) 0.011(3) 0.008(3) 0.004(3)
C12A 0.050(3) 0.074(4) 0.076(4) 0.017(3) 0.026(3) 0.011(3)
C13A 0.069(4) 0.125(6) 0.065(4) 0.024(4) 0.025(4) 0.021(4)
C19A 0.056(4) 0.114(6) 0.077(4) 0.007(4) 0.014(3) 0.011(4)
C21A 0.044(3) 0.054(3) 0.051(3) -0.002(3) 0.011(3) 0.005(3)
C22A 0.059(4) 0.053(3) 0.054(3) 0.001(3) 0.017(3) 0.004(3)
C23A 0.072(4) 0.067(4) 0.045(3) -0.004(3) 0.016(3) 0.014(3)
C24A 0.069(4) 0.068(4) 0.059(4) -0.010(3) 0.024(3) -0.003(3)
C25A 0.070(4) 0.077(4) 0.079(4) -0.012(4) 0.025(4) 0.013(4)
C26A 0.063(4) 0.079(5) 0.107(5) -0.003(4) 0.026(4) 0.025(4)
C27A 0.074(4) 0.080(4) 0.079(4) 0.013(3) 0.018(4) 0.021(4)
C28A 0.056(4) 0.069(4) 0.072(4) 0.006(3) 0.019(3) 0.022(3)
C29A 0.044(3) 0.057(3) 0.062(4) -0.002(3) 0.014(3) 0.002(3)
C30A 0.047(3) 0.056(3) 0.067(4) -0.010(3) 0.017(3) 0.001(3)
C31A 0.059(4) 0.061(3) 0.054(3) 0.014(3) 0.016(3) 0.015(3)
C32A 0.059(4) 0.071(4) 0.047(3) 0.008(3) 0.017(3) 0.020(3)
C33A 0.080(4) 0.072(4) 0.061(4) 0.002(3) 0.021(3) 0.004(3)
C34A 0.065(4) 0.078(4) 0.079(4) 0.006(3) 0.023(3) -0.004(3)
C35A 0.067(4) 0.128(6) 0.074(4) 0.013(4) 0.030(4) 0.019(4)
C36A 0.093(5) 0.099(5) 0.102(5) 0.005(4) 0.048(5) 0.027(5)
C37A 0.106(6) 0.083(5) 0.074(4) -0.008(4) 0.033(4) 0.002(4)
C38A 0.067(4) 0.102(5) 0.067(4) -0.015(4) 0.017(4) -0.017(4)
C39A 0.064(4) 0.118(6) 0.063(4) -0.003(4) 0.016(3) -0.007(4)
C14A 0.169(12) 0.48(3) 0.088(7) 0.001(11) 0.021(8) 0.109(15)
C18A 0.058(5) 0.105(6) 0.219(11) -0.067(7) -0.004(6) 0.021(5)

loop_
_atom_type_symbol
_atom_type_description
_atom_type_scat_dispersion_real
_atom_type_scat_dispersion_imag
_atom_type_scat_source
C C 0.0033 0.0016 'International Tables Vol C Tables 4.2.6.8 and 6.1.1.4'
H H 0.0000 0.0000 'International Tables Vol C Tables 4.2.6.8 and 6.1.1.4'
N N 0.0061 0.0033 'International Tables Vol C Tables 4.2.6.8 and 6.1.1.4'
O O 0.0106 0.0060 'International Tables Vol C Tables 4.2.6.8 and 6.1.1.4'
Cu Cu 0.3201 1.2651 'International Tables Vol C Tables 4.2.6.8 and 6.1.1.4'

loop_
_geom_angle_atom_site_label_1
_geom_angle_atom_site_label_2
_geom_angle_atom_site_label_3
_geom_angle
_geom_angle_publ_flag
O1 Cu1 O2 146.14(18) yes
O1 Cu1 N2 95.97(16) yes
O2 Cu1 N2 93.13(16) yes
O1 Cu1 N1 92.94(16) yes
O2 Cu1 N1 98.05(16) yes
N2 Cu1 N1 145.02(17) yes
C2 O1 Cu1 130.2(3) yes
C11 N1 C12 115.9(4) yes
C11 N1 Cu1 123.6(4) yes
C12 N1 Cu1 120.2(3) yes
C22 O2 Cu1 128.9(3) yes
C31 N2 C32 116.1(4) yes
C31 N2 Cu1 122.9(3) yes
C32 N2 Cu1 121.0(3) yes
C2 C1 C11 121.2(5) yes
C2 C1 C9 119.8(5) yes
C11 C1 C9 118.7(5) yes
O1 C2 C1 123.7(5) yes
O1 C2 C3 117.6(5) yes
C1 C2 C3 118.6(5) yes
C4 C3 C2 121.8(6) yes
C3 C4 C10 122.0(5) yes
C6 C5 C10 120.8(6) yes
C5 C6 C7 120.4(6) yes
C8 C7 C6 120.4(7) yes
C7 C8 C9 122.4(6) yes
C8 C9 C10 116.7(5) yes
C8 C9 C1 124.5(5) yes
C10 C9 C1 118.7(5) yes
C5 C10 C4 121.6(6) yes
C5 C10 C9 119.3(6) yes
C4 C10 C9 119.1(5) yes
N1 C11 C1 127.8(5) yes
N1 C12 C19 108.0(4) yes
N1 C12 C13 109.7(4) yes
C19 C12 C13 115.1(4) yes
C14 C13 C12 116.4(5) yes
C15 C14 C13 122.2(6) yes
C14 C15 C16 117.4(6) yes
C15 C16 C17 116.3(7) yes
C18 C17 C16 118.5(6) yes
C17 C18 C19 120.6(7) yes
C18 C19 C12 119.3(5) yes
C22 C21 C31 120.6(5) yes
C22 C21 C29 119.7(5) yes
C31 C21 C29 119.7(5) yes
O2 C22 C21 125.0(5) yes
O2 C22 C23 116.4(5) yes
C21 C22 C23 118.6(5) yes
C24 C23 C22 121.2(6) yes
C23 C24 C30 122.4(6) yes
C26 C25 C30 122.8(6) yes
C25 C26 C27 118.4(6) yes
C26 C27 C28 121.7(7) yes
C27 C28 C29 121.1(6) yes
C30 C29 C28 116.4(5) yes
C30 C29 C21 120.0(5) yes
C28 C29 C21 123.5(5) yes
C25 C30 C24 122.5(6) yes
C25 C30 C29 119.5(6) yes
C24 C30 C29 118.0(5) yes
N2 C31 C21 129.1(5) yes
N2 C32 C39 110.1(4) yes
N2 C32 C33 107.7(4) yes
C39 C32 C33 116.6(5) yes
C34 C33 C32 120.0(5) yes
C35 C34 C33 119.9(7) yes
C34 C35 C36 119.1(6) yes
C37 C36 C35 116.1(7) yes
C38 C37 C36 117.9(6) yes
C37 C38 C39 119.0(6) yes
C38 C39 C32 117.5(5) yes
O2A Cu2 O1A 150.35(18) yes
O2A Cu2 N2A 92.43(16) yes
O1A Cu2 N2A 94.15(16) yes
O2A Cu2 N1A 94.93(17) yes
O1A Cu2 N1A 92.10(16) yes
N2A Cu2 N1A 153.18(18) yes
C2A O1A Cu2 128.1(3) yes
C11A N1A C12A 117.2(4) yes
C11A N1A Cu2 122.8(4) yes
C12A N1A Cu2 119.9(3) yes
C22A O2A Cu2 129.7(3) yes
C31A N2A C32A 116.9(4) yes
C31A N2A Cu2 123.6(4) yes
C32A N2A Cu2 119.5(3) yes
C2A C1A C11A 121.1(5) yes
C2A C1A C9A 119.3(5) yes
C11A C1A C9A 119.6(5) yes
O1A C2A C1A 124.4(5) yes
O1A C2A C3A 116.5(5) yes
C1A C2A C3A 119.1(5) yes
C4A C3A C2A 121.2(6) yes
C3A C4A C10A 122.0(5) yes
C6A C5A C10A 122.0(6) yes
C5A C6A C7A 119.1(6) yes
C8A C7A C6A 120.5(7) yes
C7A C8A C9A 122.4(6) yes
C8A C9A C10A 117.0(5) yes
C8A C9A C1A 124.2(5) yes
C10A C9A C1A 118.8(5) yes
C9A C10A C4A 119.5(5) yes
C9A C10A C5A 119.1(6) yes
C4A C10A C5A 121.3(6) yes
N1A C11A C1A 128.9(5) yes
N1A C12A C13A 107.4(5) yes
N1A C12A C19A 109.9(4) yes
C13A C12A C19A 117.6(5) yes
C14A C13A C12A 120.6(7) yes
C18A C19A C12A 115.0(6) yes
C22A C21A C31A 121.1(5) yes
C22A C21A C29A 119.2(5) yes
C31A C21A C29A 119.7(5) yes
O2A C22A C21A 123.7(5) yes
O2A C22A C23A 116.9(5) yes
C21A C22A C23A 119.3(5) yes
C24A C23A C22A 121.2(6) yes
C23A C24A C30A 122.7(5) yes
C26A C25A C30A 121.6(6) yes
C25A C26A C27A 119.4(6) yes
C28A C27A C26A 120.8(6) yes
C27A C28A C29A 121.3(6) yes
C28A C29A C30A 117.9(5) yes
C28A C29A C21A 123.6(5) yes
C30A C29A C21A 118.4(5) yes
C24A C30A C25A 121.9(6) yes
C24A C30A C29A 119.1(5) yes
C25A C30A C29A 119.0(6) yes
N2A C31A C21A 128.8(5) yes
N2A C32A C39A 111.3(4) yes
N2A C32A C33A 109.9(4) yes
C39A C32A C33A 118.1(5) yes
C32A C33A C34A 119.0(5) yes
C35A C34A C33A 116.3(5) yes
C34A C35A C36A 117.4(6) yes
C37A C36A C35A 118.5(6) yes
C38A C37A C36A 116.1(6) yes
C37A C38A C39A 116.8(6) yes
C32A C39A C38A 117.6(5) yes
C13A C14A C15A 138.2(12) yes
C13A C14A C15B 112.7(13) yes
C15A C14A C15B 32.4(13) yes
C17B C18A C17A 50.2(10) yes
C17B C18A C19A 107.6(9) yes
C17A C18A C19A 118.0(11) yes
C14A C15A C16A 136.6(13) yes
C15A C16A C17A 102.1(12) yes
C18A C17A C16A 123.8(12) yes
C14A C15B C16B 140.3(14) yes
C15B C16B C17B 109.9(15) yes
C18A C17B C16B 125.8(18) yes

loop_
_geom_bond_atom_site_label_1
_geom_bond_atom_site_label_2
_geom_bond_distance
_geom_bond_publ_flag
Cu1 O1 1.868(4) yes
Cu1 O2 1.891(4) yes
Cu1 N2 1.967(4) yes
Cu1 N1 1.970(4) yes
O1 C2 1.310(6) yes
N1 C11 1.289(6) yes
N1 C12 1.495(6) yes
O2 C22 1.305(6) yes
N2 C31 1.297(6) yes
N2 C32 1.489(6) yes
C1 C2 1.407(7) yes
C1 C11 1.448(7) yes
C1 C9 1.462(7) yes
C2 C3 1.424(7) yes
C3 C4 1.347(8) yes
C4 C10 1.410(8) yes
C5 C6 1.346(9) yes
C5 C10 1.411(8) yes
C6 C7 1.373(9) yes
C7 C8 1.355(8) yes
C8 C9 1.395(7) yes
C9 C10 1.420(7) yes
C12 C19 1.522(7) yes
C12 C13 1.533(6) yes
C13 C14 1.505(8) yes
C14 C15 1.500(9) yes
C15 C16 1.508(9) yes
C16 C17 1.511(9) yes
C17 C18 1.487(9) yes
C18 C19 1.499(8) yes
C21 C22 1.406(7) yes
C21 C31 1.434(7) yes
C21 C29 1.445(7) yes
C22 C23 1.422(7) yes
C23 C24 1.357(8) yes
C24 C30 1.410(8) yes
C25 C26 1.344(9) yes
C25 C30 1.404(8) yes
C26 C27 1.376(9) yes
C27 C28 1.374(8) yes
C28 C29 1.420(7) yes
C29 C30 1.415(8) yes
C32 C39 1.517(7) yes
C32 C33 1.528(7) yes
C33 C34 1.489(8) yes
C34 C35 1.479(9) yes
C35 C36 1.507(9) yes
C36 C37 1.501(10) yes
C37 C38 1.500(9) yes
C38 C39 1.501(8) yes
Cu2 O2A 1.890(4) yes
Cu2 O1A 1.901(4) yes
Cu2 N2A 1.962(4) yes
Cu2 N1A 1.981(4) yes
O1A C2A 1.300(6) yes
N1A C11A 1.291(6) yes
N1A C12A 1.486(6) yes
O2A C22A 1.305(6) yes
N2A C31A 1.287(6) yes
N2A C32A 1.502(6) yes
C1A C2A 1.402(7) yes
C1A C11A 1.420(7) yes
C1A C9A 1.466(7) yes
C2A C3A 1.437(7) yes
C3A C4A 1.336(7) yes
C4A C10A 1.414(8) yes
C5A C6A 1.342(9) yes
C5A C10A 1.419(8) yes
C6A C7A 1.389(9) yes
C7A C8A 1.362(8) yes
C8A C9A 1.400(7) yes
C9A C10A 1.407(7) yes
C12A C13A 1.524(8) yes
C12A C19A 1.546(8) yes
C13A C14A 1.455(11) yes
C19A C18A 1.551(9) yes
C21A C22A 1.409(7) yes
C21A C31A 1.430(7) yes
C21A C29A 1.466(7) yes
C22A C23A 1.420(7) yes
C23A C24A 1.331(7) yes
C24A C30A 1.410(8) yes
C25A C26A 1.350(9) yes
C25A C30A 1.417(8) yes
C26A C27A 1.390(8) yes
C27A C28A 1.374(7) yes
C28A C29A 1.396(7) yes
C29A C30A 1.417(7) yes
C32A C39A 1.505(8) yes
C32A C33A 1.504(7) yes
C33A C34A 1.510(7) yes
C34A C35A 1.496(8) yes
C35A C36A 1.512(9) yes
C36A C37A 1.511(9) yes
C37A C38A 1.505(9) yes
C38A C39A 1.532(8) yes
C14A C15A 1.461(9) yes
C14A C15B 1.493(9) yes
C18A C17B 1.510(9) yes
C18A C17A 1.521(9) yes
C15A C16A 1.504(9) yes
C16A C17A 1.532(9) yes
C15B C16B 1.506(9) yes
C16B C17B 1.527(10) yes
